data_8103889
loop_
_publ_author_name
'Hamid, S.A.'

_publ_section_title
;
 The crystal structure of the 11Angs. natural tobermorite Ca2.25 (Si3 O7.5
 (O H)1.5) (H2 O)
;
_journal_name_full 'Zeitschrift fuer Kristallographie (149,1979-)'
_journal_page_first 189
_journal_page_last 198
_journal_volume 154
_journal_year 1981
_chemical_formula_sum 'Ca2.25 H3.5 O10 Si3'
_chemical_name_systematic 'Ca2.25 (Si3 O7.5 (O H)1.5) (H2 O)'
_space_group_IT_number 4
_symmetry_space_group_name_Hall 'P 2c'
_symmetry_space_group_name_H-M 'P 1 1 21'
_cell_angle_alpha 90
_cell_angle_beta 90
_cell_angle_gamma 123.49
_cell_formula_units_Z 4
_cell_length_a 6.69
_cell_length_b 7.39
_cell_length_c 22.76999
_cell_volume 938.837
_citation_journal_id_ASTM ZEKRDZ
_cod_data_source_file Hamid_ZEKRDZ_1981_1625.cif
_cod_data_source_block H3.5Ca2.25O10Si3
_cod_original_cell_volume 938.8369
_cod_original_sg_symbol_Hall 'P 2yb (z,x,y)'
_cod_original_formula_sum 'H3.5 Ca2.25 O10 Si3'
_cod_database_code 8103889

loop_
_symmetry_equiv_pos_as_xyz
x,y,z
-x,-y,z+1/2

loop_
_atom_site_label
_atom_site_type_symbol
_atom_site_fract_x
_atom_site_fract_y
_atom_site_fract_z
_atom_site_occupancy
_atom_site_U_iso_or_equiv
O12 O-2 0.484 0.357 0.4108 1 0.0
Ca2 Ca+2 0.75 0.25 0 1 0.0
O9 O-2 -0.18 0.785 0.113 1 0.0
O2 O-2 0.015 0.137 0.0189 1 0.0
O8 O-2 0.068 0.909 0.211 1 0.0
O10 O-2 0.25 0 0.348 1 0.0
O3 O-2 0.484 0.372 0.0189 1 0.0
Ca5 Ca+2 0.506 0.38 0.198 0.25 0.0
Ca6 Ca+2 0.506 0.88 0.198 0.25 0.0
O18 O-2 -0.175 0.288 0.306 1 0.0
Ca4 Ca+2 0.75 0.25 0.413 1 0.0
O14 O-2 0.1 0.425 0.213 1 0.0
O7 O-2 0.25 0.83 0.12 1 0.0
O11 O-2 0.015 0.122 0.4108 1 0.0
O1 O-2 0.25 0.17 0.12 1 0.0
O15 O-2 0.25 0.645 0.31 1 0.0
O6 O-2 0.484 0.856 0.0189 1 0.0
Si1 Si+4 0.25 0.287 0.056 1 0.0
Ca1 Ca+2 0.75 0.75 0 1 0.0
Si5 Si+4 0.084 0.417 0.282 1 0.0
Si4 Si+4 0.25 0.207 0.372 1 0.0
O13 O-2 0.25 0.335 0.31 1 0.0
O17 O-2 0.484 0.872 0.4108 1 0.0
O4 O-2 0.25 0.5 0.077 1 0.0
O16 O-2 0.015 0.638 0.4108 1 0.0
O5 O-2 0.015 0.622 0.0189 1 0.0
O19 O-2 0.75 0.75 0.303 1 0.0
Si2 Si+4 0.25 0.707 0.056 1 0.0
Si3 Si+4 0.068 0.909 0.141 1 0.0
Si6 Si+4 0.25 0.787 0.373 1 0.0
O20 O-2 0.75 0.25 0.11 1 0.0
Ca3 Ca+2 0.75 0.75 0.413 1 0.0
